data_4125310
loop_
_publ_author_name
'Ting, Chi P.'
'Xu, Gong'
'Zeng, Xianhuang'
'Maimone, Thomas J.'

_publ_section_title
;
 Annulative Methods Enable a Total Synthesis of the Complex Meroterpene
 Berkeleyone A.
;
_journal_issue 45
_journal_name_full 'Journal of the American Chemical Society'
_journal_page_first 14868
_journal_page_last 14871
_journal_paper_doi 10.1021/jacs.6b10397
_journal_volume 138
_journal_year 2016
_chemical_formula_sum 'C28 H48 O4 Si'
_chemical_formula_weight 476.75
_chemical_name_common XG-I-41
_chemical_name_systematic maimone74
_space_group.centring_type P

_space_group_crystal_system monoclinic
_space_group_IT_number 14
_space_group_name_Hall '-P 2ybc'
_space_group_name_H-M_alt 'P 1 21/c 1'
_symmetry_space_group_name_Hall '-P 2ybc'
_symmetry_space_group_name_H-M 'P 1 21/c 1'
_atom_sites_solution_hydrogens geom
_atom_sites_solution_primary iterative
_atom_sites_solution_secondary difmap
_audit_creation_method SHELXL-2014/7
_cell_angle_alpha 90
_cell_angle_beta 99.679(2)
_cell_angle_gamma 90
_cell_formula_units_Z 4
_cell_length_a 19.3720(12)
_cell_length_b 7.4505(5)
_cell_length_c 19.2839(11)
_cell_measurement_reflns_used 9044
_cell_measurement_temperature 100(2)
_cell_measurement_theta_max 25.37
_cell_measurement_theta_min 2.55
_cell_volume 2743.6(3)
_computing_cell_refinement 'Bruker SAINT'
_computing_data_collection 'Bruker APEX2'
_computing_data_reduction 'Bruker SAINT'
_computing_molecular_graphics ORTEP-32
_computing_publication_material WinGX
_computing_structure_refinement SHELXL-2014
_computing_structure_solution SHELXT-2014
_diffrn_ambient_temperature 100(2)
_diffrn_detector_area_resol_mean 8.366
_diffrn_measured_fraction_theta_full 1.000
_diffrn_measured_fraction_theta_max 0.998
_diffrn_measurement_device_type 'Bruker APEX-II CCD'
_diffrn_measurement_method '\f and \w scans'
_diffrn_radiation_type MoK\a
_diffrn_radiation_wavelength 0.71073
_diffrn_reflns_av_R_equivalents 0.0819
_diffrn_reflns_av_unetI/netI 0.0439
_diffrn_reflns_Laue_measured_fraction_full 1.000
_diffrn_reflns_Laue_measured_fraction_max 0.998
_diffrn_reflns_limit_h_max 21
_diffrn_reflns_limit_h_min -23
_diffrn_reflns_limit_k_max 8
_diffrn_reflns_limit_k_min -8
_diffrn_reflns_limit_l_max 23
_diffrn_reflns_limit_l_min -23
_diffrn_reflns_number 56781
_diffrn_reflns_point_group_measured_fraction_full 1.000
_diffrn_reflns_point_group_measured_fraction_max 0.998
_diffrn_reflns_theta_full 25.000
_diffrn_reflns_theta_max 25.399
_diffrn_reflns_theta_min 1.066
_diffrn_source 'microfocus sealed tube'
_exptl_absorpt_coefficient_mu 0.115
_exptl_absorpt_correction_T_max 0.928
_exptl_absorpt_correction_T_min 0.785
_exptl_absorpt_correction_type multi-scan
_exptl_absorpt_process_details SADABS
_exptl_crystal_colour colorless
_exptl_crystal_density_diffrn 1.154
_exptl_crystal_description plate
_exptl_crystal_F_000 1048
_exptl_crystal_size_max 0.080
_exptl_crystal_size_mid 0.060
_exptl_crystal_size_min 0.030
_refine_diff_density_max 0.318
_refine_diff_density_min -0.265
_refine_diff_density_rms 0.051
_refine_ls_extinction_method none
_refine_ls_goodness_of_fit_ref 1.061
_refine_ls_hydrogen_treatment constr
_refine_ls_matrix_type full
_refine_ls_number_parameters 309
_refine_ls_number_reflns 5031
_refine_ls_number_restraints 0
_refine_ls_restrained_S_all 1.061
_refine_ls_R_factor_all 0.0609
_refine_ls_R_factor_gt 0.0459
_refine_ls_shift/su_max 0.000
_refine_ls_shift/su_mean 0.000
_refine_ls_structure_factor_coef Fsqd
_refine_ls_weighting_details 'w=1/[\s^2^(Fo^2^)+(0.0489P)^2^+1.5248P] where P=(Fo^2^+2Fc^2^)/3'
_refine_ls_weighting_scheme calc
_refine_ls_wR_factor_gt 0.1079
_refine_ls_wR_factor_ref 0.1161
_reflns_Friedel_coverage 0.000
_reflns_number_gt 4024
_reflns_number_total 5031
_reflns_threshold_expression 'I > 2\s(I)'
_cod_data_source_file ja6b10397_si_002.cif
_cod_data_source_block maimone74
_cod_depositor_comments
;Adding full bibliography for 4125309--4125312.cif.

The following automatic conversions were performed:

'_space_group.centring_type' value 'primitive' was replaced with the
value 'P' as specified in the replacement file
'/home/antanas/src/cod-tools/trunk/data/replacement-values/replacement_values.lst'.

Automatic conversion script
Id: cif_fix_values 5642 2017-10-24 12:04:52Z antanas 
;
_cod_database_code 4125310
_shelx_shelxl_version_number 2014/7
_shelx_space_group_comment
; 
The symmetry employed for this shelxl refinement is uniquely defined 
by the following loop, which should always be used as a source of 
symmetry information in preference to the above space-group names. 
They are only intended as comments. 
;
_shelx_estimated_absorpt_t_min 0.991
_shelx_estimated_absorpt_t_max 0.997

loop_
_space_group_symop_operation_xyz
'x, y, z'
'-x, y+1/2, -z+1/2'
'-x, -y, -z'
'x, -y-1/2, z-1/2'

loop_
_atom_site_label
_atom_site_type_symbol
_atom_site_fract_x
_atom_site_fract_y
_atom_site_fract_z
_atom_site_U_iso_or_equiv
_atom_site_adp_type
_atom_site_occupancy
_atom_site_site_symmetry_order
_atom_site_calc_flag
_atom_site_refinement_flags_posn
_atom_site_refinement_flags_adp
C1 C 0.20821(9) 0.4727(3) 0.27156(9) 0.0198(4) Uani 1 1 d . .
H1 H 0.2412 0.3688 0.2795 0.024 Uiso 1 1 calc R U
C2 C 0.18759(9) 0.5012(3) 0.19136(9) 0.0187(4) Uani 1 1 d . .
C3 C 0.25594(9) 0.5574(2) 0.16444(9) 0.0167(4) Uani 1 1 d . .
H3 H 0.2891 0.4562 0.1792 0.020 Uiso 1 1 calc R U
C4 C 0.24957(9) 0.5622(3) 0.08381(9) 0.0202(4) Uani 1 1 d . .
H4A H 0.2216 0.6681 0.0652 0.024 Uiso 1 1 calc R U
H4B H 0.2246 0.4534 0.0635 0.024 Uiso 1 1 calc R U
C5 C 0.32195(9) 0.5713(3) 0.06092(9) 0.0200(4) Uani 1 1 d . .
H5A H 0.3486 0.4607 0.0761 0.024 Uiso 1 1 calc R U
H5B H 0.3158 0.5779 0.0090 0.024 Uiso 1 1 calc R U
C6 C 0.36332(9) 0.7348(2) 0.09278(9) 0.0177(4) Uani 1 1 d . .
C7 C 0.44376(9) 0.7355(2) 0.09039(9) 0.0176(4) Uani 1 1 d . .
C8 C 0.47696(9) 0.5476(2) 0.10156(9) 0.0173(4) Uani 1 1 d . .
H8A H 0.4656 0.4951 0.1454 0.021 Uiso 1 1 calc R U
H8B H 0.4569 0.4687 0.0620 0.021 Uiso 1 1 calc R U
C9 C 0.55495(9) 0.5555(3) 0.10623(8) 0.0183(4) Uani 1 1 d . .
C10 C 0.59171(9) 0.7086(3) 0.14833(9) 0.0225(4) Uani 1 1 d . .
H10A H 0.6073 0.7971 0.1159 0.027 Uiso 1 1 calc R U
H10B H 0.6338 0.6624 0.1796 0.027 Uiso 1 1 calc R U
C11 C 0.54445(9) 0.8005(2) 0.19231(9) 0.0177(4) Uani 1 1 d . .
C12 C 0.47492(9) 0.8676(2) 0.15232(9) 0.0180(4) Uani 1 1 d . .
C13 C 0.41820(9) 0.8805(3) 0.20016(9) 0.0187(4) Uani 1 1 d . .
H13A H 0.4390 0.8597 0.2500 0.022 Uiso 1 1 calc R U
H13B H 0.3955 1.0000 0.1959 0.022 Uiso 1 1 calc R U
C14 C 0.36537(9) 0.7333(2) 0.17345(9) 0.0159(4) Uani 1 1 d . .
H14 H 0.3895 0.6185 0.1899 0.019 Uiso 1 1 calc R U
C15 C 0.29436(9) 0.7254(2) 0.20012(9) 0.0169(4) Uani 1 1 d . .
C16 C 0.30938(9) 0.6897(3) 0.28019(9) 0.0192(4) Uani 1 1 d . .
H16A H 0.3449 0.5935 0.2901 0.023 Uiso 1 1 calc R U
H16B H 0.3293 0.7997 0.3046 0.023 Uiso 1 1 calc R U
C17 C 0.24423(9) 0.6346(3) 0.30985(9) 0.0213(4) Uani 1 1 d . .
H17A H 0.2577 0.6058 0.3604 0.026 Uiso 1 1 calc R U
H17B H 0.2110 0.7366 0.3056 0.026 Uiso 1 1 calc R U
C18 C 0.16176(9) 0.3211(3) 0.15841(9) 0.0227(4) Uani 1 1 d . .
H18A H 0.2011 0.2369 0.1622 0.034 Uiso 1 1 calc R U
H18B H 0.1419 0.3390 0.1087 0.034 Uiso 1 1 calc R U
H18C H 0.1257 0.2721 0.1832 0.034 Uiso 1 1 calc R U
C19 C 0.12645(9) 0.6335(3) 0.17435(10) 0.0232(4) Uani 1 1 d . .
H19A H 0.1201 0.6660 0.1244 0.035 Uiso 1 1 calc R U
H19B H 0.1366 0.7418 0.2031 0.035 Uiso 1 1 calc R U
H19C H 0.0835 0.5774 0.1846 0.035 Uiso 1 1 calc R U
C20 C 0.33051(10) 0.9046(3) 0.05486(9) 0.0240(4) Uani 1 1 d . .
H20A H 0.3451 0.9145 0.0087 0.036 Uiso 1 1 calc R U
H20B H 0.3463 1.0108 0.0831 0.036 Uiso 1 1 calc R U
H20C H 0.2794 0.8962 0.0487 0.036 Uiso 1 1 calc R U
C21 C 0.49335(10) 1.0540(3) 0.12528(9) 0.0226(4) Uani 1 1 d . .
H21A H 0.5104 1.1321 0.1654 0.034 Uiso 1 1 calc R U
H21B H 0.4515 1.1072 0.0972 0.034 Uiso 1 1 calc R U
H21C H 0.5299 1.0407 0.0961 0.034 Uiso 1 1 calc R U
C22 C 0.25367(9) 0.9028(3) 0.18674(10) 0.0223(4) Uani 1 1 d . .
H22A H 0.2867 1.0034 0.1913 0.033 Uiso 1 1 calc R U
H22B H 0.2222 0.9162 0.2212 0.033 Uiso 1 1 calc R U
H22C H 0.2262 0.9018 0.1392 0.033 Uiso 1 1 calc R U
C23 C 0.08204(11) 0.0820(3) 0.29915(11) 0.0340(5) Uani 1 1 d . .
H23A H 0.0373 0.1333 0.2766 0.051 Uiso 1 1 calc R U
H23B H 0.0733 -0.0170 0.3300 0.051 Uiso 1 1 calc R U
H23C H 0.1076 0.0369 0.2630 0.051 Uiso 1 1 calc R U
C24 C 0.21995(11) 0.1562(3) 0.39340(11) 0.0378(6) Uani 1 1 d . .
H24A H 0.2416 0.0960 0.3573 0.057 Uiso 1 1 calc R U
H24B H 0.2116 0.0686 0.4290 0.057 Uiso 1 1 calc R U
H24C H 0.2513 0.2506 0.4157 0.057 Uiso 1 1 calc R U
C25 C 0.08547(9) 0.3504(3) 0.42027(9) 0.0248(5) Uani 1 1 d . .
C26 C 0.05687(11) 0.1962(3) 0.45984(10) 0.0324(5) Uani 1 1 d . .
H26A H 0.0956 0.1185 0.4809 0.049 Uiso 1 1 calc R U
H26B H 0.0232 0.1262 0.4269 0.049 Uiso 1 1 calc R U
H26C H 0.0335 0.2454 0.4970 0.049 Uiso 1 1 calc R U
C27 C 0.13463(12) 0.4667(3) 0.47284(11) 0.0383(6) Uani 1 1 d . .
H27A H 0.1540 0.5635 0.4476 0.057 Uiso 1 1 calc R U
H27B H 0.1729 0.3923 0.4973 0.057 Uiso 1 1 calc R U
H27C H 0.1084 0.5184 0.5072 0.057 Uiso 1 1 calc R U
C28 C 0.02434(10) 0.4661(3) 0.38412(11) 0.0329(5) Uani 1 1 d . .
H28A H -0.0015 0.5140 0.4196 0.049 Uiso 1 1 calc R U
H28B H -0.0071 0.3926 0.3504 0.049 Uiso 1 1 calc R U
H28C H 0.0426 0.5657 0.3593 0.049 Uiso 1 1 calc R U
O1 O 0.46233(7) 0.80275(17) 0.02674(6) 0.0211(3) Uani 1 1 d . .
H1A H 0.4480 0.7316 -0.0064 0.032 Uiso 1 1 calc R U
O2 O 0.58868(6) 0.44494(18) 0.07951(6) 0.0230(3) Uani 1 1 d . .
O3 O 0.56356(6) 0.82485(17) 0.25482(6) 0.0212(3) Uani 1 1 d . .
O4 O 0.14769(6) 0.42954(18) 0.30192(6) 0.0221(3) Uani 1 1 d . .
Si1 Si 0.13489(3) 0.25779(8) 0.35191(3) 0.02193(15) Uani 1 1 d . .

loop_
_atom_site_aniso_label
_atom_site_aniso_U_11
_atom_site_aniso_U_22
_atom_site_aniso_U_33
_atom_site_aniso_U_23
_atom_site_aniso_U_13
_atom_site_aniso_U_12
C1 0.0177(9) 0.0230(11) 0.0199(9) 0.0027(8) 0.0071(7) 0.0005(8)
C2 0.0168(9) 0.0201(11) 0.0196(9) 0.0007(7) 0.0042(7) 0.0006(8)
C3 0.0152(9) 0.0175(10) 0.0179(8) 0.0014(7) 0.0035(7) 0.0034(7)
C4 0.0184(9) 0.0232(11) 0.0186(9) 0.0004(8) 0.0021(7) -0.0015(8)
C5 0.0208(9) 0.0241(11) 0.0151(8) -0.0030(7) 0.0032(7) -0.0013(8)
C6 0.0183(9) 0.0190(10) 0.0161(8) 0.0012(7) 0.0039(7) 0.0007(8)
C7 0.0216(10) 0.0192(10) 0.0130(8) 0.0029(7) 0.0058(7) -0.0007(8)
C8 0.0204(9) 0.0161(10) 0.0161(8) -0.0019(7) 0.0053(7) -0.0021(8)
C9 0.0220(9) 0.0203(10) 0.0134(8) 0.0039(7) 0.0058(7) 0.0005(8)
C10 0.0194(10) 0.0245(11) 0.0248(9) -0.0039(8) 0.0077(8) -0.0041(8)
C11 0.0222(10) 0.0126(10) 0.0199(9) -0.0006(7) 0.0079(7) -0.0059(8)
C12 0.0215(9) 0.0162(10) 0.0173(8) -0.0003(7) 0.0061(7) -0.0014(8)
C13 0.0208(9) 0.0177(10) 0.0180(8) -0.0018(7) 0.0046(7) 0.0001(8)
C14 0.0185(9) 0.0141(10) 0.0152(8) 0.0008(7) 0.0033(7) 0.0029(7)
C15 0.0169(9) 0.0173(10) 0.0170(8) 0.0005(7) 0.0042(7) 0.0013(7)
C16 0.0193(9) 0.0207(11) 0.0176(9) -0.0029(7) 0.0036(7) -0.0002(8)
C17 0.0205(9) 0.0266(11) 0.0179(8) -0.0016(8) 0.0061(7) -0.0002(8)
C18 0.0209(10) 0.0263(12) 0.0211(9) -0.0005(8) 0.0044(7) -0.0019(8)
C19 0.0173(9) 0.0263(12) 0.0263(9) 0.0013(8) 0.0040(7) 0.0027(8)
C20 0.0246(10) 0.0265(12) 0.0205(9) 0.0066(8) 0.0030(7) 0.0027(8)
C21 0.0289(10) 0.0178(11) 0.0223(9) 0.0000(8) 0.0072(8) -0.0033(8)
C22 0.0193(9) 0.0218(11) 0.0265(9) -0.0005(8) 0.0055(8) 0.0038(8)
C23 0.0401(13) 0.0333(13) 0.0320(11) -0.0039(9) 0.0160(9) -0.0057(10)
C24 0.0284(11) 0.0510(16) 0.0355(11) 0.0154(11) 0.0098(9) 0.0052(11)
C25 0.0203(10) 0.0352(13) 0.0194(9) -0.0028(8) 0.0046(7) -0.0045(9)
C26 0.0287(11) 0.0490(15) 0.0210(10) -0.0001(9) 0.0088(8) -0.0065(10)
C27 0.0384(12) 0.0513(16) 0.0270(11) -0.0121(10) 0.0111(9) -0.0141(11)
C28 0.0282(11) 0.0395(14) 0.0334(11) -0.0044(10) 0.0123(9) 0.0013(10)
O1 0.0290(7) 0.0222(8) 0.0137(6) 0.0001(5) 0.0080(5) -0.0041(6)
O2 0.0249(7) 0.0243(8) 0.0209(6) -0.0042(6) 0.0069(5) 0.0035(6)
O3 0.0246(7) 0.0209(8) 0.0181(6) -0.0021(5) 0.0034(5) -0.0032(6)
O4 0.0167(6) 0.0288(8) 0.0223(6) 0.0015(6) 0.0077(5) -0.0003(6)
Si1 0.0180(3) 0.0291(3) 0.0196(3) 0.0019(2) 0.0059(2) -0.0007(2)

loop_
_atom_type_symbol
_atom_type_description
_atom_type_scat_dispersion_real
_atom_type_scat_dispersion_imag
_atom_type_scat_source
C C 0.0033 0.0016 'International Tables Vol C Tables 4.2.6.8 and 6.1.1.4'
H H 0.0000 0.0000 'International Tables Vol C Tables 4.2.6.8 and 6.1.1.4'
O O 0.0106 0.0060 'International Tables Vol C Tables 4.2.6.8 and 6.1.1.4'
Si Si 0.0817 0.0704 'International Tables Vol C Tables 4.2.6.8 and 6.1.1.4'

loop_
_geom_angle_atom_site_label_1
_geom_angle_atom_site_label_2
_geom_angle_atom_site_label_3
_geom_angle
O4 C1 C17 108.66(14)
O4 C1 C2 110.38(14)
C17 C1 C2 113.40(15)
O4 C1 H1 108.1
C17 C1 H1 108.1
C2 C1 H1 108.1
C18 C2 C19 106.73(15)
C18 C2 C1 107.82(15)
C19 C2 C1 111.26(14)
C18 C2 C3 109.48(14)
C19 C2 C3 115.15(15)
C1 C2 C3 106.20(13)
C4 C3 C15 112.26(14)
C4 C3 C2 114.48(14)
C15 C3 C2 116.01(14)
C4 C3 H3 104.1
C15 C3 H3 104.1
C2 C3 H3 104.1
C3 C4 C5 111.60(14)
C3 C4 H4A 109.3
C5 C4 H4A 109.3
C3 C4 H4B 109.3
C5 C4 H4B 109.3
H4A C4 H4B 108.0
C6 C5 C4 111.14(15)
C6 C5 H5A 109.4
C4 C5 H5A 109.4
C6 C5 H5B 109.4
C4 C5 H5B 109.4
H5A C5 H5B 108.0
C5 C6 C20 108.44(14)
C5 C6 C14 108.69(14)
C20 C6 C14 114.90(15)
C5 C6 C7 116.58(15)
C20 C6 C7 108.41(15)
C14 C6 C7 99.89(13)
O1 C7 C8 106.24(13)
O1 C7 C6 114.98(14)
C8 C7 C6 112.75(14)
O1 C7 C12 108.11(14)
C8 C7 C12 111.19(14)
C6 C7 C12 103.56(13)
C9 C8 C7 111.45(15)
C9 C8 H8A 109.3
C7 C8 H8A 109.3
C9 C8 H8B 109.3
C7 C8 H8B 109.3
H8A C8 H8B 108.0
O2 C9 C8 123.71(16)
O2 C9 C10 120.07(16)
C8 C9 C10 116.20(15)
C9 C10 C11 111.65(15)
C9 C10 H10A 109.3
C11 C10 H10A 109.3
C9 C10 H10B 109.3
C11 C10 H10B 109.3
H10A C10 H10B 108.0
O3 C11 C10 120.82(16)
O3 C11 C12 123.44(16)
C10 C11 C12 115.65(14)
C11 C12 C21 103.39(14)
C11 C12 C13 111.98(14)
C21 C12 C13 111.84(15)
C11 C12 C7 111.74(14)
C21 C12 C7 112.55(14)
C13 C12 C7 105.54(14)
C14 C13 C12 104.84(14)
C14 C13 H13A 110.8
C12 C13 H13A 110.8
C14 C13 H13B 110.8
C12 C13 H13B 110.8
H13A C13 H13B 108.9
C13 C14 C15 119.77(14)
C13 C14 C6 103.62(14)
C15 C14 C6 117.35(14)
C13 C14 H14 104.8
C15 C14 H14 104.8
C6 C14 H14 104.8
C22 C15 C16 108.70(14)
C22 C15 C14 111.76(15)
C16 C15 C14 108.05(13)
C22 C15 C3 115.05(14)
C16 C15 C3 107.39(14)
C14 C15 C3 105.60(14)
C17 C16 C15 113.08(14)
C17 C16 H16A 109.0
C15 C16 H16A 109.0
C17 C16 H16B 109.0
C15 C16 H16B 109.0
H16A C16 H16B 107.8
C1 C17 C16 111.84(14)
C1 C17 H17A 109.2
C16 C17 H17A 109.2
C1 C17 H17B 109.2
C16 C17 H17B 109.2
H17A C17 H17B 107.9
C2 C18 H18A 109.5
C2 C18 H18B 109.5
H18A C18 H18B 109.5
C2 C18 H18C 109.5
H18A C18 H18C 109.5
H18B C18 H18C 109.5
C2 C19 H19A 109.5
C2 C19 H19B 109.5
H19A C19 H19B 109.5
C2 C19 H19C 109.5
H19A C19 H19C 109.5
H19B C19 H19C 109.5
C6 C20 H20A 109.5
C6 C20 H20B 109.5
H20A C20 H20B 109.5
C6 C20 H20C 109.5
H20A C20 H20C 109.5
H20B C20 H20C 109.5
C12 C21 H21A 109.5
C12 C21 H21B 109.5
H21A C21 H21B 109.5
C12 C21 H21C 109.5
H21A C21 H21C 109.5
H21B C21 H21C 109.5
C15 C22 H22A 109.5
C15 C22 H22B 109.5
H22A C22 H22B 109.5
C15 C22 H22C 109.5
H22A C22 H22C 109.5
H22B C22 H22C 109.5
Si1 C23 H23A 109.5
Si1 C23 H23B 109.5
H23A C23 H23B 109.5
Si1 C23 H23C 109.5
H23A C23 H23C 109.5
H23B C23 H23C 109.5
Si1 C24 H24A 109.5
Si1 C24 H24B 109.5
H24A C24 H24B 109.5
Si1 C24 H24C 109.5
H24A C24 H24C 109.5
H24B C24 H24C 109.5
C26 C25 C28 109.35(16)
C26 C25 C27 109.26(16)
C28 C25 C27 109.18(18)
C26 C25 Si1 110.00(14)
C28 C25 Si1 109.38(12)
C27 C25 Si1 109.66(13)
C25 C26 H26A 109.5
C25 C26 H26B 109.5
H26A C26 H26B 109.5
C25 C26 H26C 109.5
H26A C26 H26C 109.5
H26B C26 H26C 109.5
C25 C27 H27A 109.5
C25 C27 H27B 109.5
H27A C27 H27B 109.5
C25 C27 H27C 109.5
H27A C27 H27C 109.5
H27B C27 H27C 109.5
C25 C28 H28A 109.5
C25 C28 H28B 109.5
H28A C28 H28B 109.5
C25 C28 H28C 109.5
H28A C28 H28C 109.5
H28B C28 H28C 109.5
C7 O1 H1A 109.5
C1 O4 Si1 128.94(11)
O4 Si1 C23 110.55(8)
O4 Si1 C24 110.94(8)
C23 Si1 C24 108.32(11)
O4 Si1 C25 105.61(8)
C23 Si1 C25 110.07(9)
C24 Si1 C25 111.35(9)

loop_
_geom_bond_atom_site_label_1
_geom_bond_atom_site_label_2
_geom_bond_distance
C1 O4 1.432(2)
C1 C17 1.521(3)
C1 C2 1.546(2)
C1 H1 1.0000
C2 C18 1.533(3)
C2 C19 1.534(3)
C2 C3 1.558(2)
C3 C4 1.539(2)
C3 C15 1.557(3)
C3 H3 1.0000
C4 C5 1.541(2)
C4 H4A 0.9900
C4 H4B 0.9900
C5 C6 1.529(3)
C5 H5A 0.9900
C5 H5B 0.9900
C6 C20 1.543(3)
C6 C14 1.549(2)
C6 C7 1.567(2)
C7 O1 1.427(2)
C7 C8 1.541(3)
C7 C12 1.586(2)
C8 C9 1.500(2)
C8 H8A 0.9900
C8 H8B 0.9900
C9 O2 1.218(2)
C9 C10 1.508(3)
C10 C11 1.512(2)
C10 H10A 0.9900
C10 H10B 0.9900
C11 O3 1.214(2)
C11 C12 1.520(3)
C12 C21 1.546(3)
C12 C13 1.552(2)
C13 C14 1.529(2)
C13 H13A 0.9900
C13 H13B 0.9900
C14 C15 1.549(2)
C14 H14 1.0000
C15 C22 1.538(3)
C15 C16 1.545(2)
C16 C17 1.527(2)
C16 H16A 0.9900
C16 H16B 0.9900
C17 H17A 0.9900
C17 H17B 0.9900
C18 H18A 0.9800
C18 H18B 0.9800
C18 H18C 0.9800
C19 H19A 0.9800
C19 H19B 0.9800
C19 H19C 0.9800
C20 H20A 0.9800
C20 H20B 0.9800
C20 H20C 0.9800
C21 H21A 0.9800
C21 H21B 0.9800
C21 H21C 0.9800
C22 H22A 0.9800
C22 H22B 0.9800
C22 H22C 0.9800
C23 Si1 1.857(2)
C23 H23A 0.9800
C23 H23B 0.9800
C23 H23C 0.9800
C24 Si1 1.867(2)
C24 H24A 0.9800
C24 H24B 0.9800
C24 H24C 0.9800
C25 C26 1.534(3)
C25 C28 1.534(3)
C25 C27 1.536(3)
C25 Si1 1.8856(19)
C26 H26A 0.9800
C26 H26B 0.9800
C26 H26C 0.9800
C27 H27A 0.9800
C27 H27B 0.9800
C27 H27C 0.9800
C28 H28A 0.9800
C28 H28B 0.9800
C28 H28C 0.9800
O1 H1A 0.8400
O4 Si1 1.6458(14)
